data_4110963
loop_
_publ_author_name
'Michael D. Capracotta'
'Roger M. Sullivan'
'James D. Martin'

_publ_contact_author_address
;Department of Chemistry
North Carolina State University
Box 8204
Raleigh, NC 27695-8204
;
_publ_contact_author_email jdmartin@ncsu.edu
_publ_contact_author_fax (919)515-5079
_publ_contact_author_name 'James D. Martin'
_publ_contact_author_phone (919)515-3402
_publ_section_title
;
 Sorptive Reconstruction of CuMCl4 (M = Al and Ga) upon Small-Molecule
 Binding and the Competitive Binding of CO and Ethylene
;
_journal_name_full 'Journal of the American Chemical Society'
_journal_page_first 13463
_journal_page_last 13473
_journal_paper_doi 10.1021/ja063172q
_journal_volume 128
_journal_year 2006
_chemical_formula_moiety 'C Al Cl4 Cu O'
_chemical_formula_sum 'C Al Cl4 Cu O'
_chemical_formula_weight 260.33
_chemical_melting_point 326
_chemical_name_systematic
; 
 ? 
;
_space_group_IT_number 2
_symmetry_cell_setting triclinic
_symmetry_space_group_name_Hall '-P 1'
_symmetry_space_group_name_H-M 'P -1'
_atom_sites_solution_hydrogens geom
_atom_sites_solution_primary direct
_atom_sites_solution_secondary difmap
_audit_creation_method SHELXL-97
_cell_angle_alpha 81.798(2)
_cell_angle_beta 69.646(2)
_cell_angle_gamma 85.723(2)
_cell_formula_units_Z 2
_cell_length_a 6.8752(3)
_cell_length_b 7.0092(3)
_cell_length_c 8.7362(3)
_cell_measurement_reflns_used 5650
_cell_measurement_temperature 298(2)
_cell_measurement_theta_max 29.2938
_cell_measurement_theta_min 2.5062
_cell_volume 390.53(3)
_computing_cell_refinement SAINT
_computing_data_collection 'Apex 2'
_computing_data_reduction SAINT
_computing_structure_refinement 'SHELXL-97 (Sheldrick, 1997)'
_computing_structure_solution 'SHELXS-97 (Sheldrick, 1990)'
_diffrn_ambient_temperature 298(2)
_diffrn_measured_fraction_theta_full 0.995
_diffrn_measured_fraction_theta_max 0.995
_diffrn_measurement_device_type 'Bruker-Nonius X8 Apex2'
_diffrn_measurement_method 'a mixture of phi and omega scans'
_diffrn_radiation_monochromator graphite
_diffrn_radiation_source 'fine-focus sealed tube'
_diffrn_radiation_type MoK\a
_diffrn_radiation_wavelength 0.71073
_diffrn_reflns_av_R_equivalents 0.0000
_diffrn_reflns_av_sigmaI/netI 0.0242
_diffrn_reflns_limit_h_max 9
_diffrn_reflns_limit_h_min -9
_diffrn_reflns_limit_k_max 9
_diffrn_reflns_limit_k_min -9
_diffrn_reflns_limit_l_max 12
_diffrn_reflns_limit_l_min 0
_diffrn_reflns_number 2369
_diffrn_reflns_theta_full 30.50
_diffrn_reflns_theta_max 30.50
_diffrn_reflns_theta_min 2.51
_exptl_absorpt_coefficient_mu 4.182
_exptl_absorpt_correction_T_max 0.0438
_exptl_absorpt_correction_T_min 0.0115
_exptl_absorpt_correction_type empirical
_exptl_crystal_colour brown
_exptl_crystal_density_diffrn 2.214
_exptl_crystal_F_000 248
_exptl_crystal_size_max 10.0
_exptl_crystal_size_mid 2.0
_exptl_crystal_size_min 2.0
_refine_diff_density_max 0.711
_refine_diff_density_min -0.851
_refine_diff_density_rms 0.128
_refine_ls_extinction_method none
_refine_ls_goodness_of_fit_ref 1.115
_refine_ls_hydrogen_treatment noref
_refine_ls_matrix_type full
_refine_ls_number_parameters 73
_refine_ls_number_reflns 2369
_refine_ls_number_restraints 0
_refine_ls_restrained_S_all 1.115
_refine_ls_R_factor_all 0.0436
_refine_ls_R_factor_gt 0.0341
_refine_ls_shift/su_max 0.000
_refine_ls_shift/su_mean 0.000
_refine_ls_structure_factor_coef Fsqd
_refine_ls_weighting_details 'calc w=1/[\s^2^(Fo^2^)+(0.0534P)^2^+0.1033P] where P=(Fo^2^+2Fc^2^)/3'
_refine_ls_weighting_scheme calc
_refine_ls_wR_factor_gt 0.0941
_refine_ls_wR_factor_ref 0.0978
_reflns_number_gt 1878
_reflns_number_total 2369
_reflns_threshold_expression >2sigma(I)
_cod_data_source_file ja063172qsi20060505_064817.cif
_cod_data_source_block (CO)CuAlCl4
_cod_database_code 4110963

loop_
_symmetry_equiv_pos_as_xyz
'x, y, z'
'-x, -y, -z'

loop_
_atom_site_label
_atom_site_type_symbol
_atom_site_fract_x
_atom_site_fract_y
_atom_site_fract_z
_atom_site_U_iso_or_equiv
_atom_site_adp_type
_atom_site_occupancy
_atom_site_symmetry_multiplicity
_atom_site_calc_flag
Cu1 Cu 0.02376(5) 0.73508(5) 0.21855(4) 0.05131(13) Uani 1 1 d
Cl2 Cl -0.07258(9) 0.75868(10) -0.01950(7) 0.04277(15) Uani 1 1 d
Cl1 Cl -0.21140(10) 0.96919(9) 0.38395(7) 0.04625(16) Uani 1 1 d
Al1 Al 0.20110(11) 0.75580(10) -0.23826(8) 0.03468(16) Uani 1 1 d
Cl4 Cl -0.15641(15) 0.45501(10) 0.37853(8) 0.0604(2) Uani 1 1 d
Cl3 Cl 0.47157(11) 0.69499(13) -0.18040(10) 0.0593(2) Uani 1 1 d
C C 0.2892(4) 0.7746(4) 0.2157(4) 0.0501(6) Uani 1 1 d
O O 0.4415(4) 0.8046(5) 0.2211(4) 0.0857(9) Uani 1 1 d

loop_
_atom_site_aniso_label
_atom_site_aniso_U_11
_atom_site_aniso_U_22
_atom_site_aniso_U_33
_atom_site_aniso_U_23
_atom_site_aniso_U_13
_atom_site_aniso_U_12
Cu1 0.0436(2) 0.0616(2) 0.0486(2) -0.00315(15) -0.01561(15) -0.00770(15)
Cl2 0.0381(3) 0.0546(4) 0.0320(3) -0.0017(2) -0.0075(2) -0.0082(2)
Cl1 0.0538(3) 0.0371(3) 0.0360(3) 0.0006(2) -0.0027(2) -0.0002(2)
Al1 0.0388(4) 0.0342(4) 0.0295(3) -0.0032(2) -0.0094(3) -0.0049(3)
Cl4 0.1020(6) 0.0455(4) 0.0336(3) -0.0027(2) -0.0184(3) -0.0293(4)
Cl3 0.0456(4) 0.0758(5) 0.0576(4) -0.0067(3) -0.0215(3) 0.0075(3)
C 0.0456(14) 0.0553(16) 0.0481(15) -0.0133(11) -0.0115(11) -0.0033(11)
O 0.0485(13) 0.119(2) 0.099(2) -0.0379(18) -0.0257(13) -0.0126(14)

loop_
_atom_type_symbol
_atom_type_description
_atom_type_scat_dispersion_real
_atom_type_scat_dispersion_imag
_atom_type_scat_source
C C 0.0033 0.0016 'International Tables Vol C Tables 4.2.6.8 and 6.1.1.4'
O O 0.0106 0.0060 'International Tables Vol C Tables 4.2.6.8 and 6.1.1.4'
Al Al 0.0645 0.0514 'International Tables Vol C Tables 4.2.6.8 and 6.1.1.4'
Cl Cl 0.1484 0.1585 'International Tables Vol C Tables 4.2.6.8 and 6.1.1.4'
Cu Cu 0.3201 1.2651 'International Tables Vol C Tables 4.2.6.8 and 6.1.1.4'

loop_
_geom_angle_atom_site_label_1
_geom_angle_atom_site_label_2
_geom_angle_atom_site_label_3
_geom_angle
_geom_angle_site_symmetry_1
_geom_angle_site_symmetry_3
C Cu1 Cl2 124.52(9) . .
C Cu1 Cl4 119.28(10) . .
Cl2 Cu1 Cl4 101.59(3) . .
C Cu1 Cl1 107.33(9) . .
Cl2 Cu1 Cl1 103.67(3) . .
Cl4 Cu1 Cl1 95.86(3) . .
Al1 Cl2 Cu1 110.35(3) . .
Al1 Cl1 Cu1 110.38(3) 2_575 .
Cl3 Al1 Cl1 111.77(4) . 2_575
Cl3 Al1 Cl4 111.32(5) . 2_565
Cl1 Al1 Cl4 106.70(4) 2_575 2_565
Cl3 Al1 Cl2 111.88(4) . .
Cl1 Al1 Cl2 107.47(4) 2_575 .
Cl4 Al1 Cl2 107.42(4) 2_565 .
Al1 Cl4 Cu2 115.05(3) 2_565 .
O C Cu1 175.8(3) . .

loop_
_geom_bond_atom_site_label_1
_geom_bond_atom_site_label_2
_geom_bond_distance
_geom_bond_site_symmetry_2
Cu1 C 1.857(3) .
Cu1 Cl2 2.3737(7) .
Cu1 Cl4 2.3910(7) .
Cu1 Cl1 2.4597(7) .
Cl2 Al1 2.1673(9) .
Cl1 Al1 2.1443(9) 2_575
Al1 Cl3 2.0902(10) .
Al1 Cl1 2.1443(9) 2_575
Al1 Cl4 2.1508(9) 2_565
Cl4 Al1 2.1507(9) 2_565
C O 1.102(4) .
